data_2201096
loop_
_publ_author_name
'Barnes, John C.'
'Brimacombe, John S.'
'Paterson, Michael J.'

_publ_section_title
;
 1,6:3,4-Dianhydro-2-azido-2-deoxy-\b-<small>D</small>-galactopyranose
;
_journal_issue 5
_journal_name_full 'Acta Crystallographica Section E'
_journal_page_first o573
_journal_page_last o574
_journal_paper_doi 10.1107/S1600536802006931
_journal_volume 58
_journal_year 2002
_chemical_formula_iupac 'C6 H7 N3 O3'
_chemical_formula_moiety 'C6 H7 N3 O3'
_chemical_formula_sum 'C6 H7 N3 O3'
_chemical_formula_weight 169.15
_chemical_melting_point 83.5(5)
_chemical_name_systematic
;
1,6:3,4-di-anhydro-2-azido-2-deoxygalactopyranose
;
_space_group_IT_number 19
_symmetry_cell_setting orthorhombic
_symmetry_space_group_name_Hall 'P 2ac 2ab'
_symmetry_space_group_name_H-M 'P 21 21 21'
_atom_sites_solution_hydrogens geom
_atom_sites_solution_primary direct
_atom_sites_solution_secondary difmap
_audit_creation_method SHELXL-97
_cell_angle_alpha 90.00
_cell_angle_beta 90.00
_cell_angle_gamma 90.00
_cell_formula_units_Z 4
_cell_length_a 5.9011(2)
_cell_length_b 7.2728(4)
_cell_length_c 17.1567(10)
_cell_measurement_reflns_used 5109
_cell_measurement_temperature 298(2)
_cell_measurement_theta_max 24.94
_cell_measurement_theta_min 3.0
_cell_volume 736.32(6)
_computing_cell_refinement 'DENZO and COLLECT (Hooft, 1998)'
_computing_data_collection 'DENZO (Otwinowski & Minor, 1997)'
_computing_data_reduction 'DENZO and COLLECT'
_computing_molecular_graphics 'PLATON and PLUTON (Spek, 1998)'
_computing_publication_material SHELXL97
_computing_structure_refinement 'SHELXL97 (Sheldrick, 1997)'
_computing_structure_solution 'SHELXS97 (Sheldrick, 1990)'
_diffrn_ambient_temperature 298(2)
_diffrn_detector_area_resol_mean '9.091 pixels/mm'
_diffrn_measured_fraction_theta_full 0.990
_diffrn_measured_fraction_theta_max 0.990
_diffrn_measurement_device_type 'Enraf--Nonius KappaCCD area-detector'
_diffrn_measurement_method '\f and \w scans to fill Ewald sphere'
_diffrn_radiation_monochromator graphite
_diffrn_radiation_source 'Enraf--Nonius FR591 rotating anode'
_diffrn_radiation_type MoK\a
_diffrn_radiation_wavelength 0.71073
_diffrn_reflns_av_R_equivalents 0.0302
_diffrn_reflns_av_sigmaI/netI 0.0260
_diffrn_reflns_limit_h_max 6
_diffrn_reflns_limit_h_min -6
_diffrn_reflns_limit_k_max 8
_diffrn_reflns_limit_k_min -8
_diffrn_reflns_limit_l_max 20
_diffrn_reflns_limit_l_min -20
_diffrn_reflns_number 5109
_diffrn_reflns_theta_full 24.94
_diffrn_reflns_theta_max 24.94
_diffrn_reflns_theta_min 3.04
_diffrn_standards_decay_% 0
_diffrn_standards_interval_count n/a
_diffrn_standards_interval_time n/a
_diffrn_standards_number 0
_exptl_absorpt_coefficient_mu 0.125
_exptl_absorpt_correction_T_max 0.982
_exptl_absorpt_correction_T_min 0.943
_exptl_absorpt_correction_type empirical
_exptl_absorpt_process_details '(SORTAV; Blessing, 1997)'
_exptl_crystal_colour colourless
_exptl_crystal_density_diffrn 1.526
_exptl_crystal_density_method 'not measured'
_exptl_crystal_description needle
_exptl_crystal_F_000 352
_exptl_crystal_size_max 0.4
_exptl_crystal_size_mid 0.3
_exptl_crystal_size_min 0.15
_refine_diff_density_max 0.151
_refine_diff_density_min -0.111
_refine_ls_abs_structure_details 'No significant anomalous dispersion - Friedel pairs merged'
_refine_ls_extinction_coef 0.081(19)
_refine_ls_extinction_expression Fc^*^=kFc[1+0.001xFc^2^\l^3^/sin(2\q)]^-1/4^
_refine_ls_extinction_method SHELXL97
_refine_ls_goodness_of_fit_ref 1.076
_refine_ls_hydrogen_treatment constr
_refine_ls_matrix_type full
_refine_ls_number_parameters 119
_refine_ls_number_reflns 774
_refine_ls_number_restraints 0
_refine_ls_restrained_S_all 1.076
_refine_ls_R_factor_all 0.0491
_refine_ls_R_factor_gt 0.0410
_refine_ls_shift/su_max 0.001
_refine_ls_shift/su_mean 0.000
_refine_ls_structure_factor_coef Fsqd
_refine_ls_weighting_details 'calc w = 1/[\s^2^(Fo^2^)+(0.0568P)^2^+0.1579P] where P = (Fo^2^+2Fc^2^)/3'
_refine_ls_weighting_scheme calc
_refine_ls_wR_factor_gt 0.1051
_refine_ls_wR_factor_ref 0.1113
_reflns_number_gt 670
_reflns_number_total 774
_reflns_threshold_expression I>2\s(I)
_cod_data_source_file cm6001.cif
_cod_data_source_block III
_cod_depositor_comments
;
The following automatic conversions were performed:

'_chemical_melting_point' value '83 - 84' was changed to '83.5(5)' -
the average value was taken and precision was estimated.

Automatic conversion script
Id: cif_fix_values 1646 2011-03-28 12:23:43Z adriana 

The following automatic conversions were performed:

'_chemical_melting_point' value '83 - 84' was changed to '83.5(5)' -
the average value was taken and precision was estimated.

Automatic conversion script
Id: cif_fix_values 1715 2011-07-08 13:25:40Z adriana 
;
_cod_database_code 2201096
_cod_database_fobs_code 2201096

loop_
_symmetry_equiv_pos_as_xyz
'x, y, z'
'-x+1/2, -y, z+1/2'
'x+1/2, -y+1/2, -z'
'-x, y+1/2, -z+1/2'

loop_
_atom_site_label
_atom_site_fract_x
_atom_site_fract_y
_atom_site_fract_z
_atom_site_U_iso_or_equiv
_atom_site_adp_type
_atom_site_calc_flag
_atom_site_refinement_flags
_atom_site_occupancy
_atom_site_disorder_assembly
_atom_site_disorder_group
_atom_site_type_symbol
C1 0.9375(7) 0.3286(5) 0.58714(17) 0.0737(10) Uani d . 1 . . C
H1 0.9840 0.4151 0.5463 0.096 Uiso calc R 1 . . H
C2 0.6997(6) 0.3743(4) 0.61485(18) 0.0642(9) Uani d . 1 . . C
H2 0.5881 0.3377 0.5755 0.083 Uiso calc R 1 . . H
C3 0.6470(6) 0.2864(4) 0.6904(2) 0.0623(8) Uani d . 1 . . C
H3 0.524(6) 0.344(5) 0.7228(18) 0.081 Uiso d . 1 . . H
C4 0.8216(6) 0.1766(4) 0.72813(16) 0.0604(8) Uani d . 1 . . C
H4 0.832(6) 0.168(5) 0.784(2) 0.078 Uiso d . 1 . . H
C5 1.0437(5) 0.1638(5) 0.68836(19) 0.0638(8) Uani d . 1 . . C
H5 1.163(7) 0.158(6) 0.719(2) 0.083 Uiso d . 1 . . H
C6 1.0442(7) 0.0359(5) 0.6203(2) 0.0839(12) Uani d . 1 . . C
H6A 1.1970 -0.0030 0.6075 0.109 Uiso calc R 1 . . H
H6B 0.9519 -0.0719 0.6305 0.109 Uiso calc R 1 . . H
N1 0.6930(7) 0.5773(4) 0.62682(17) 0.0871(11) Uani d . 1 . . N
N2 0.5697(5) 0.6612(4) 0.58404(16) 0.0742(8) Uani d . 1 . . N
N3 0.4647(9) 0.7546(6) 0.5470(3) 0.140(2) Uani d . 1 . . N
O3 0.6336(4) 0.0896(3) 0.68981(16) 0.0762(8) Uani d . 1 . . O
O5 1.0897(4) 0.3372(3) 0.65022(14) 0.0721(7) Uani d . 1 . . O
O6 0.9482(6) 0.1463(4) 0.55862(12) 0.0957(10) Uani d . 1 . . O

loop_
_atom_site_aniso_label
_atom_site_aniso_U_11
_atom_site_aniso_U_22
_atom_site_aniso_U_33
_atom_site_aniso_U_12
_atom_site_aniso_U_13
_atom_site_aniso_U_23
C1 0.115(3) 0.0560(18) 0.0503(14) -0.006(2) 0.0181(17) 0.0031(15)
C2 0.081(2) 0.0502(17) 0.0617(16) 0.0032(16) -0.0281(16) -0.0031(13)
C3 0.0561(17) 0.0556(19) 0.0751(19) 0.0030(14) 0.0063(17) 0.0009(16)
C4 0.0767(19) 0.0549(17) 0.0496(14) 0.0006(18) 0.0029(14) 0.0060(14)
C5 0.0562(17) 0.0559(18) 0.0792(19) 0.0042(16) -0.0108(15) 0.0029(19)
C6 0.087(3) 0.067(2) 0.098(3) 0.019(2) 0.025(2) -0.005(2)
N1 0.127(3) 0.0509(16) 0.0829(18) 0.0115(17) -0.045(2) 0.0022(14)
N2 0.0908(19) 0.0646(17) 0.0672(15) 0.0263(18) -0.0062(15) -0.0022(15)
N3 0.183(5) 0.108(3) 0.128(3) 0.081(3) -0.050(3) -0.008(3)
O3 0.0629(14) 0.0596(14) 0.1060(18) -0.0110(10) 0.0089(15) 0.0107(12)
O5 0.0546(12) 0.0601(13) 0.1016(16) -0.0094(11) 0.0065(11) 0.0050(13)
O6 0.157(3) 0.0699(15) 0.0602(12) 0.0087(19) 0.0290(16) -0.0113(12)

loop_
_atom_type_symbol
_atom_type_description
_atom_type_scat_dispersion_real
_atom_type_scat_dispersion_imag
_atom_type_scat_source
C C 0.0033 0.0016 'International Tables Vol C Tables 4.2.6.8 and 6.1.1.4'
H H 0.0000 0.0000 'International Tables Vol C Tables 4.2.6.8 and 6.1.1.4'
N N 0.0061 0.0033 'International Tables Vol C Tables 4.2.6.8 and 6.1.1.4'
O O 0.0106 0.0060 'International Tables Vol C Tables 4.2.6.8 and 6.1.1.4'

loop_
_geom_angle_atom_site_label_1
_geom_angle_atom_site_label_2
_geom_angle_atom_site_label_3
_geom_angle
O5 C1 O6 106.2(3)
O5 C1 C2 109.8(2)
O6 C1 C2 110.8(3)
O5 C1 H1 110.0
O6 C1 H1 110.0
C2 C1 H1 110.0
C3 C2 N1 107.5(3)
C3 C2 C1 112.0(3)
N1 C2 C1 106.5(3)
C3 C2 H2 110.2
N1 C2 H2 110.2
C1 C2 H2 110.2
O3 C3 C4 59.6(2)
O3 C3 C2 115.9(3)
C4 C3 C2 118.5(3)
O3 C3 H3 112(2)
C4 C3 H3 119.6(19)
C2 C3 H3 117(2)
O3 C4 C3 59.44(19)
O3 C4 C5 116.4(3)
C3 C4 C5 117.2(3)
O3 C4 H4 118(2)
C3 C4 H4 122(2)
C5 C4 H4 114(2)
O5 C5 C4 108.7(3)
O5 C5 C6 100.9(3)
C4 C5 C6 113.7(3)
O5 C5 H5 100(3)
C4 C5 H5 116(2)
C6 C5 H5 116(3)
O6 C6 C5 103.1(3)
O6 C6 H6A 111.2
C5 C6 H6A 111.2
O6 C6 H6B 111.2
C5 C6 H6B 111.2
H6A C6 H6B 109.1
N2 N1 C2 115.8(3)
N3 N2 N1 173.1(4)
C3 O3 C4 60.9(2)
C1 O5 C5 100.9(2)
C1 O6 C6 106.6(3)

loop_
_geom_bond_atom_site_label_1
_geom_bond_atom_site_label_2
_geom_bond_site_symmetry_2
_geom_bond_distance
_geom_bond_publ_flag
C1 O5 . 1.408(4) ?
C1 O6 . 1.415(5) ?
C1 C2 . 1.518(5) ?
C1 H1 . 0.9800 ?
C2 C3 . 1.479(5) ?
C2 N1 . 1.491(4) ?
C2 H2 . 0.9800 ?
C3 O3 . 1.434(4) ?
C3 C4 . 1.455(4) ?
C3 H3 . 1.01(4) ?
C4 O3 . 1.437(4) ?
C4 C5 . 1.480(5) ?
C4 H4 . 0.96(4) ?
C5 O5 . 1.447(4) ?
C5 C6 . 1.493(5) ?
C5 H5 . 0.89(4) ?
C6 O6 . 1.444(4) ?
C6 H6A . 0.9700 ?
C6 H6B . 0.9700 ?
N1 N2 . 1.200(4) ?
N2 N3 . 1.118(4) ?

loop_
_geom_torsion_atom_site_label_1
_geom_torsion_atom_site_label_2
_geom_torsion_atom_site_label_3
_geom_torsion_atom_site_label_4
_geom_torsion
C4 C3 C2 N1 -115.2(3)
C3 C2 N1 N2 -125.4(3)
C2 N1 N2 N3 -169(4)
O3 C4 C5 O5 102.2(3)
C1 C2 C3 C4 1.5(4)
C2 C3 C4 C5 1.2(5)
C3 C4 C5 O5 34.8(4)
C4 C5 O5 C1 -73.2(3)
C5 O5 C1 C2 78.2(3)
O5 C1 C2 C3 -42.0(4)
